data_1515525
loop_
_publ_author_name
'Simonneau, Antoine'
'Jaroschik, Florian'
'Lesage, Denis'
'Karanik, Magdalena'
'Guillot, R\'egis'
'Malacria, Max'
'Tabet, Jean-Claude'
'Goddard, Jean-Philippe'
'Fensterbank, Louis'
'Gandon, Vincent'
'Gimbert, Yves'

_publ_section_title
;
 Tracking gold acetylides in gold(i)-catalyzed cycloisomerization
 reactions of enynes
;
_journal_issue 12
_journal_name_full 'Chemical Science'
_journal_page_first 2417
_journal_paper_doi 10.1039/c1sc00478f
_journal_volume 2
_journal_year 2011
_chemical_formula_moiety 'C29 H32 Au O2 P'
_chemical_formula_sum 'C29 H32 Au O2 P'
_chemical_formula_weight 640.48
_space_group_IT_number 14
_symmetry_cell_setting monoclinic
_symmetry_Int_Tables_number 14
_symmetry_space_group_name_Hall '-P 2ybc'
_symmetry_space_group_name_H-M 'P 1 21/c 1'
_atom_sites_solution_hydrogens geom
_atom_sites_solution_primary direct
_atom_sites_solution_secondary difmap
_audit_creation_method SHELXL-97
_cell_angle_alpha 90.00
_cell_angle_beta 113.997(2)
_cell_angle_gamma 90.00
_cell_formula_units_Z 4
_cell_length_a 16.9075(12)
_cell_length_b 9.8602(7)
_cell_length_c 17.2281(12)
_cell_measurement_reflns_used 9737
_cell_measurement_temperature 100(1)
_cell_measurement_theta_max 38.86
_cell_measurement_theta_min 2.44
_cell_volume 2623.9(3)
_computing_cell_refinement 'Bruker SMART'
_computing_data_collection 'Bruker SMART'
_computing_data_reduction 'Bruker SAINT'
_computing_structure_refinement 'SHELXL-97 (Sheldrick, 1997)'
_computing_structure_solution 'SHELXS-97 (Sheldrick, 1997)'
_diffrn_ambient_temperature 100(1)
_diffrn_measured_fraction_theta_full 0.998
_diffrn_measured_fraction_theta_max 0.859
_diffrn_measurement_device_type 'CCD area detector'
_diffrn_measurement_method 'phi and omega scans'
_diffrn_radiation_monochromator graphite
_diffrn_radiation_probe x-ray
_diffrn_radiation_type MoK\a
_diffrn_radiation_wavelength 0.71073
_diffrn_reflns_av_R_equivalents 0.0365
_diffrn_reflns_av_sigmaI/netI 0.0440
_diffrn_reflns_limit_h_max 26
_diffrn_reflns_limit_h_min -29
_diffrn_reflns_limit_k_max 17
_diffrn_reflns_limit_k_min -13
_diffrn_reflns_limit_l_max 30
_diffrn_reflns_limit_l_min -24
_diffrn_reflns_number 42406
_diffrn_reflns_theta_full 25.00
_diffrn_reflns_theta_max 39.21
_diffrn_reflns_theta_min 2.38
_diffrn_source 'fine-focus sealed tube'
_diffrn_source_type 'kappa X8 APEX II Bruker ICMMO'
_exptl_absorpt_coefficient_mu 5.691
_exptl_absorpt_correction_T_max 0.651
_exptl_absorpt_correction_T_min 0.324
_exptl_absorpt_correction_type psi-scan
_exptl_absorpt_process_details SADABS
_exptl_crystal_density_diffrn 1.621
_exptl_crystal_density_method 'not measured'
_exptl_crystal_F_000 1264
_exptl_crystal_size_max 0.310
_exptl_crystal_size_mid 0.270
_exptl_crystal_size_min 0.080
_refine_diff_density_max 2.055
_refine_diff_density_min -1.975
_refine_diff_density_rms 0.364
_refine_ls_goodness_of_fit_ref 1.094
_refine_ls_hydrogen_treatment constr
_refine_ls_matrix_type full
_refine_ls_number_parameters 301
_refine_ls_number_reflns 13296
_refine_ls_number_restraints 0
_refine_ls_restrained_S_all 1.094
_refine_ls_R_factor_all 0.0851
_refine_ls_R_factor_gt 0.0631
_refine_ls_shift/su_max 0.008
_refine_ls_shift/su_mean 0.001
_refine_ls_structure_factor_coef Fsqd
_refine_ls_weighting_details 'calc w=1/[\s^2^(Fo^2^)+(0.0955P)^2^+49.7274P] where P=(Fo^2^+2Fc^2^)/3'
_refine_ls_weighting_scheme calc
_refine_ls_wR_factor_gt 0.1754
_refine_ls_wR_factor_ref 0.2057
_reflns_number_gt 10968
_reflns_number_total 13296
_reflns_threshold_expression >2sigma(I)
_cod_data_source_file c1sc00478f.txt
_cod_data_source_block 1084GuillotICMMO
_cod_original_sg_symbol_H-M 'P 21/c'
_cod_database_code 1515525

loop_
_symmetry_equiv_pos_as_xyz
'x, y, z'
'-x, y+1/2, -z+1/2'
'-x, -y, -z'
'x, -y-1/2, z-1/2'

loop_
_atom_site_label
_atom_site_type_symbol
_atom_site_fract_x
_atom_site_fract_y
_atom_site_fract_z
_atom_site_U_iso_or_equiv
_atom_site_adp_type
_atom_site_occupancy
_atom_site_symmetry_multiplicity
_atom_site_calc_flag
_atom_site_refinement_flags
C1 C 0.1387(4) 0.8249(6) 0.3322(4) 0.0126(8) Uani 1 1 d .
C2 C 0.1457(4) 0.9543(6) 0.3663(4) 0.0155(9) Uani 1 1 d .
H2 H 0.1385 1.0302 0.3320 0.019 Uiso 1 1 calc R
C3 C 0.1637(4) 0.9693(6) 0.4522(4) 0.0174(10) Uani 1 1 d .
H3 H 0.1681 1.0558 0.4751 0.021 Uiso 1 1 calc R
C4 C 0.1753(5) 0.8564(7) 0.5039(4) 0.0207(11) Uani 1 1 d .
H4 H 0.1885 0.8673 0.5614 0.025 Uiso 1 1 calc R
C5 C 0.1670(6) 0.7275(7) 0.4694(4) 0.0244(13) Uani 1 1 d .
H5 H 0.1745 0.6517 0.5038 0.029 Uiso 1 1 calc R
C6 C 0.1474(5) 0.7112(6) 0.3825(4) 0.0199(11) Uani 1 1 d .
H6 H 0.1404 0.6249 0.3588 0.024 Uiso 1 1 calc R
C7 C 0.0092(4) 0.8426(6) 0.1590(4) 0.0135(9) Uani 1 1 d .
C8 C -0.0527(4) 0.8177(7) 0.1916(4) 0.0174(10) Uani 1 1 d .
H8 H -0.0353 0.7950 0.2486 0.021 Uiso 1 1 calc R
C9 C -0.1399(4) 0.8266(7) 0.1392(5) 0.0227(12) Uani 1 1 d .
H9 H -0.1810 0.8137 0.1616 0.027 Uiso 1 1 calc R
C10 C -0.1663(5) 0.8547(7) 0.0533(5) 0.0231(12) Uani 1 1 d .
H10 H -0.2250 0.8568 0.0177 0.028 Uiso 1 1 calc R
C11 C -0.1053(5) 0.8796(7) 0.0209(5) 0.0227(12) Uani 1 1 d .
H11 H -0.1231 0.9000 -0.0364 0.027 Uiso 1 1 calc R
C12 C -0.0176(4) 0.8744(7) 0.0730(4) 0.0185(10) Uani 1 1 d .
H12 H 0.0231 0.8920 0.0508 0.022 Uiso 1 1 calc R
C13 C 0.1379(4) 0.6368(5) 0.2004(4) 0.0124(8) Uani 1 1 d .
C14 C 0.2216(4) 0.5861(6) 0.2328(4) 0.0151(9) Uani 1 1 d .
H14 H 0.2673 0.6397 0.2682 0.018 Uiso 1 1 calc R
C15 C 0.2370(5) 0.4553(7) 0.2125(5) 0.0189(10) Uani 1 1 d .
H15 H 0.2929 0.4203 0.2350 0.023 Uiso 1 1 calc R
C16 C 0.1678(4) 0.3764(6) 0.1580(4) 0.0187(10) Uani 1 1 d .
H16 H 0.1780 0.2893 0.1435 0.022 Uiso 1 1 calc R
C17 C 0.0853(5) 0.4271(6) 0.1258(5) 0.0193(11) Uani 1 1 d .
H17 H 0.0397 0.3737 0.0902 0.023 Uiso 1 1 calc R
C18 C 0.0692(4) 0.5580(6) 0.1461(4) 0.0157(9) Uani 1 1 d .
H18 H 0.0131 0.5925 0.1236 0.019 Uiso 1 1 calc R
C19 C 0.2977(4) 1.0844(6) 0.1782(4) 0.0143(9) Uani 1 1 d .
C20 C 0.3439(4) 1.1704(6) 0.1690(4) 0.0168(10) Uani 1 1 d .
C21 C 0.3994(4) 1.2748(6) 0.1582(5) 0.0202(11) Uani 1 1 d .
H21A H 0.4219 1.3303 0.2091 0.024 Uiso 1 1 calc R
H21B H 0.3646 1.3328 0.1112 0.024 Uiso 1 1 calc R
C22 C 0.4760(4) 1.2189(6) 0.1411(4) 0.0172(10) Uani 1 1 d .
C23 C 0.5345(5) 1.1272(8) 0.2151(5) 0.0241(12) Uani 1 1 d .
H23A H 0.4989 1.0588 0.2257 0.029 Uiso 1 1 calc R
H23B H 0.5756 1.0810 0.1983 0.029 Uiso 1 1 calc R
C24 C 0.5840(6) 1.2049(10) 0.2973(7) 0.0364(18) Uani 1 1 d .
H24 H 0.6308 1.2575 0.3002 0.044 Uiso 1 1 calc R
C25 C 0.5658(9) 1.2030(14) 0.3628(8) 0.051(3) Uani 1 1 d .
H25A H 0.5195 1.1516 0.3623 0.062 Uiso 1 1 calc R
H25B H 0.5990 1.2531 0.4108 0.062 Uiso 1 1 calc R
C26 C 0.4431(5) 1.1367(8) 0.0596(5) 0.0243(12) Uani 1 1 d .
H26A H 0.4917 1.1041 0.0485 0.029 Uiso 1 1 calc R
H26B H 0.4109 1.0588 0.0653 0.029 Uiso 1 1 calc R
C27 C 0.3735(6) 1.1629(12) -0.0885(6) 0.038(2) Uani 1 1 d .
H27A H 0.3461 1.0761 -0.0935 0.057 Uiso 1 1 calc R
H27B H 0.4275 1.1520 -0.0938 0.057 Uiso 1 1 calc R
H27C H 0.3364 1.2219 -0.1325 0.057 Uiso 1 1 calc R
C28 C 0.5273(4) 1.3406(7) 0.1317(5) 0.0202(11) Uani 1 1 d .
H28A H 0.4901 1.3975 0.0854 0.024 Uiso 1 1 calc R
H28B H 0.5479 1.3940 0.1835 0.024 Uiso 1 1 calc R
C29 C 0.6327(5) 1.4032(11) 0.0844(5) 0.0316(18) Uani 1 1 d .
H29A H 0.5895 1.4350 0.0315 0.047 Uiso 1 1 calc R
H29B H 0.6822 1.3717 0.0756 0.047 Uiso 1 1 calc R
H29C H 0.6498 1.4760 0.1249 0.047 Uiso 1 1 calc R
O1 O 0.3888(4) 1.2195(7) -0.0090(4) 0.0321(12) Uani 1 1 d .
O2 O 0.5986(4) 1.2957(6) 0.1154(4) 0.0276(11) Uani 1 1 d .
P P 0.12306(10) 0.81362(14) 0.22173(9) 0.0110(2) Uani 1 1 d .
Au Au 0.215238(14) 0.95522(2) 0.195819(13) 0.01300(7) Uani 1 1 d .

loop_
_atom_site_aniso_label
_atom_site_aniso_U_11
_atom_site_aniso_U_22
_atom_site_aniso_U_33
_atom_site_aniso_U_23
_atom_site_aniso_U_13
_atom_site_aniso_U_12
C1 0.016(2) 0.0119(19) 0.015(2) 0.0030(17) 0.0112(18) 0.0031(17)
C2 0.019(2) 0.0116(19) 0.018(2) 0.0016(18) 0.0092(19) 0.0023(18)
C3 0.021(3) 0.017(2) 0.017(2) -0.003(2) 0.011(2) 0.001(2)
C4 0.027(3) 0.022(3) 0.018(2) -0.002(2) 0.014(2) 0.000(2)
C5 0.045(4) 0.018(2) 0.018(2) 0.002(2) 0.020(3) -0.002(3)
C6 0.034(3) 0.013(2) 0.018(2) -0.001(2) 0.016(2) -0.003(2)
C7 0.012(2) 0.0119(19) 0.018(2) 0.0010(18) 0.0071(17) -0.0005(16)
C8 0.015(2) 0.019(2) 0.021(2) -0.002(2) 0.010(2) 0.0023(19)
C9 0.016(3) 0.020(3) 0.035(3) -0.008(3) 0.014(2) 0.001(2)
C10 0.017(3) 0.016(2) 0.030(3) -0.002(2) 0.003(2) 0.004(2)
C11 0.022(3) 0.017(2) 0.026(3) 0.001(2) 0.007(2) 0.000(2)
C12 0.016(2) 0.018(2) 0.018(2) 0.005(2) 0.0043(19) 0.002(2)
C13 0.019(2) 0.0103(18) 0.016(2) 0.0006(17) 0.0147(18) 0.0047(17)
C14 0.013(2) 0.018(2) 0.017(2) -0.001(2) 0.0087(18) 0.0012(18)
C15 0.017(2) 0.018(2) 0.024(3) 0.000(2) 0.011(2) 0.008(2)
C16 0.023(3) 0.015(2) 0.023(3) 0.003(2) 0.015(2) 0.005(2)
C17 0.025(3) 0.012(2) 0.026(3) 0.001(2) 0.016(2) -0.004(2)
C18 0.012(2) 0.012(2) 0.025(3) -0.0034(19) 0.0085(19) -0.0013(16)
C19 0.015(2) 0.0125(19) 0.019(2) 0.0007(19) 0.0108(19) 0.0031(17)
C20 0.013(2) 0.015(2) 0.025(3) 0.001(2) 0.009(2) 0.0028(18)
C21 0.022(3) 0.014(2) 0.034(3) -0.001(2) 0.021(3) -0.002(2)
C22 0.014(2) 0.016(2) 0.026(3) -0.002(2) 0.013(2) -0.0025(19)
C23 0.019(3) 0.022(3) 0.031(3) 0.001(3) 0.010(2) 0.002(2)
C24 0.029(4) 0.036(4) 0.041(5) 0.000(4) 0.011(3) 0.002(3)
C25 0.063(8) 0.051(7) 0.044(6) 0.008(5) 0.026(5) 0.001(6)
C26 0.022(3) 0.023(3) 0.031(3) -0.006(3) 0.014(3) -0.001(2)
C27 0.029(4) 0.055(6) 0.031(4) -0.013(4) 0.012(3) -0.001(4)
C28 0.014(2) 0.021(3) 0.030(3) 0.001(2) 0.013(2) -0.004(2)
C29 0.016(3) 0.053(5) 0.030(3) 0.013(4) 0.013(3) -0.008(3)
O1 0.030(3) 0.036(3) 0.028(3) -0.002(2) 0.010(2) 0.009(2)
O2 0.023(2) 0.030(3) 0.041(3) 0.002(2) 0.024(2) -0.001(2)
P 0.0124(6) 0.0098(5) 0.0138(5) 0.0012(4) 0.0087(5) 0.0005(4)
Au 0.01350(10) 0.01226(9) 0.01647(10) 0.00163(7) 0.00943(7) -0.00053(6)

loop_
_atom_type_symbol
_atom_type_description
_atom_type_scat_dispersion_real
_atom_type_scat_dispersion_imag
_atom_type_scat_source
C C 0.0031 0.0016 'International Tables Vol C Tables 4.2.6.8 and 6.1.1.4'
H H 0.0000 0.0000 'International Tables Vol C Tables 4.2.6.8 and 6.1.1.4'
O O 0.0109 0.0061 'International Tables Vol C Tables 4.2.6.8 and 6.1.1.4'
P P 0.1026 0.0946 'International Tables Vol C Tables 4.2.6.8 and 6.1.1.4'
Au Au -1.9162 8.8210 'International Tables Vol C Tables 4.2.6.8 and 6.1.1.4'

loop_
_geom_angle_atom_site_label_1
_geom_angle_atom_site_label_2
_geom_angle_atom_site_label_3
_geom_angle
C6 C1 C2 120.6(5)
C6 C1 P 122.6(4)
C2 C1 P 116.8(4)
C1 C2 C3 119.4(5)
C1 C2 H2 120.3
C3 C2 H2 120.3
C4 C3 C2 120.6(6)
C4 C3 H3 119.7
C2 C3 H3 119.7
C5 C4 C3 119.8(6)
C5 C4 H4 120.1
C3 C4 H4 120.1
C4 C5 C6 120.1(6)
C4 C5 H5 120.0
C6 C5 H5 120.0
C1 C6 C5 119.5(6)
C1 C6 H6 120.2
C5 C6 H6 120.2
C8 C7 C12 119.6(6)
C8 C7 P 121.5(5)
C12 C7 P 118.5(4)
C9 C8 C7 120.0(6)
C9 C8 H8 120.0
C7 C8 H8 120.0
C8 C9 C10 120.2(6)
C8 C9 H9 119.9
C10 C9 H9 119.9
C11 C10 C9 119.8(7)
C11 C10 H10 120.1
C9 C10 H10 120.1
C10 C11 C12 120.7(7)
C10 C11 H11 119.7
C12 C11 H11 119.7
C11 C12 C7 119.6(6)
C11 C12 H12 120.2
C7 C12 H12 120.2
C14 C13 C18 120.3(5)
C14 C13 P 117.7(5)
C18 C13 P 121.6(4)
C13 C14 C15 119.9(6)
C13 C14 H14 120.0
C15 C14 H14 120.0
C14 C15 C16 119.6(6)
C14 C15 H15 120.2
C16 C15 H15 120.2
C17 C16 C15 120.3(6)
C17 C16 H16 119.9
C15 C16 H16 119.9
C16 C17 C18 120.6(6)
C16 C17 H17 119.7
C18 C17 H17 119.7
C17 C18 C13 119.3(6)
C17 C18 H18 120.3
C13 C18 H18 120.3
C20 C19 Au 174.9(5)
C19 C20 C21 179.5(7)
C20 C21 C22 114.0(5)
C20 C21 H21A 108.8
C22 C21 H21A 108.8
C20 C21 H21B 108.8
C22 C21 H21B 108.8
H21A C21 H21B 107.6
C26 C22 C28 109.3(6)
C26 C22 C21 110.3(6)
C28 C22 C21 107.3(5)
C26 C22 C23 108.8(6)
C28 C22 C23 110.3(6)
C21 C22 C23 110.9(5)
C24 C23 C22 113.4(6)
C24 C23 H23A 108.9
C22 C23 H23A 108.9
C24 C23 H23B 108.9
C22 C23 H23B 108.9
H23A C23 H23B 107.7
C25 C24 C23 124.8(11)
C25 C24 H24 117.6
C23 C24 H24 117.6
C24 C25 H25A 120.0
C24 C25 H25B 120.0
H25A C25 H25B 120.0
O1 C26 C22 109.4(6)
O1 C26 H26A 109.8
C22 C26 H26A 109.8
O1 C26 H26B 109.8
C22 C26 H26B 109.8
H26A C26 H26B 108.2
O1 C27 H27A 109.5
O1 C27 H27B 109.5
H27A C27 H27B 109.5
O1 C27 H27C 109.5
H27A C27 H27C 109.5
H27B C27 H27C 109.5
O2 C28 C22 110.0(6)
O2 C28 H28A 109.7
C22 C28 H28A 109.7
O2 C28 H28B 109.7
C22 C28 H28B 109.7
H28A C28 H28B 108.2
O2 C29 H29A 109.5
O2 C29 H29B 109.5
H29A C29 H29B 109.5
O2 C29 H29C 109.5
H29A C29 H29C 109.5
H29B C29 H29C 109.5
C27 O1 C26 112.5(7)
C29 O2 C28 110.7(6)
C7 P C1 106.4(3)
C7 P C13 103.4(3)
C1 P C13 107.3(2)
C7 P Au 115.81(19)
C1 P Au 110.5(2)
C13 P Au 112.84(17)
C19 Au P 177.29(17)

loop_
_geom_bond_atom_site_label_1
_geom_bond_atom_site_label_2
_geom_bond_distance
C1 C6 1.387(8)
C1 C2 1.389(8)
C1 P 1.815(6)
C2 C3 1.392(9)
C2 H2 0.9300
C3 C4 1.389(9)
C3 H3 0.9300
C4 C5 1.386(10)
C4 H4 0.9300
C5 C6 1.404(9)
C5 H5 0.9300
C6 H6 0.9300
C7 C8 1.396(8)
C7 C12 1.397(9)
C7 P 1.807(6)
C8 C9 1.383(9)
C8 H8 0.9300
C9 C10 1.390(11)
C9 H9 0.9300
C10 C11 1.379(11)
C10 H10 0.9300
C11 C12 1.387(10)
C11 H11 0.9300
C12 H12 0.9300
C13 C14 1.386(8)
C13 C18 1.395(8)
C13 P 1.820(5)
C14 C15 1.389(9)
C14 H14 0.9300
C15 C16 1.401(10)
C15 H15 0.9300
C16 C17 1.369(10)
C16 H16 0.9300
C17 C18 1.392(9)
C17 H17 0.9300
C18 H18 0.9300
C19 C20 1.207(9)
C19 Au 2.000(6)
C20 C21 1.453(9)
C21 C22 1.543(8)
C21 H21A 0.9700
C21 H21B 0.9700
C22 C26 1.518(10)
C22 C28 1.527(9)
C22 C23 1.547(10)
C23 C24 1.526(13)
C23 H23A 0.9700
C23 H23B 0.9700
C24 C25 1.285(16)
C24 H24 0.9300
C25 H25A 0.9300
C25 H25B 0.9300
C26 O1 1.422(10)
C26 H26A 0.9700
C26 H26B 0.9700
C27 O1 1.402(11)
C27 H27A 0.9600
C27 H27B 0.9600
C27 H27C 0.9600
C28 O2 1.416(8)
C28 H28A 0.9700
C28 H28B 0.9700
C29 O2 1.412(9)
C29 H29A 0.9600
C29 H29B 0.9600
C29 H29C 0.9600
P Au 2.2679(14)

loop_
_geom_torsion_atom_site_label_1
_geom_torsion_atom_site_label_2
_geom_torsion_atom_site_label_3
_geom_torsion_atom_site_label_4
_geom_torsion
C6 C1 C2 C3 1.5(9)
P C1 C2 C3 -175.6(5)
C1 C2 C3 C4 0.5(10)
C2 C3 C4 C5 -1.4(11)
C3 C4 C5 C6 0.3(12)
C2 C1 C6 C5 -2.6(10)
P C1 C6 C5 174.4(6)
C4 C5 C6 C1 1.7(12)
C12 C7 C8 C9 -1.0(9)
P C7 C8 C9 -172.9(5)
C7 C8 C9 C10 2.7(10)
C8 C9 C10 C11 -2.8(10)
C9 C10 C11 C12 1.2(10)
C10 C11 C12 C7 0.5(10)
C8 C7 C12 C11 -0.6(9)
P C7 C12 C11 171.5(5)
C18 C13 C14 C15 -1.3(9)
P C13 C14 C15 -174.7(5)
C13 C14 C15 C16 1.2(9)
C14 C15 C16 C17 -1.0(10)
C15 C16 C17 C18 0.8(10)
C16 C17 C18 C13 -0.8(10)
C14 C13 C18 C17 1.0(9)
P C13 C18 C17 174.2(5)
C20 C21 C22 C26 61.1(8)
C20 C21 C22 C28 -179.9(6)
C20 C21 C22 C23 -59.4(8)
C26 C22 C23 C24 169.8(7)
C28 C22 C23 C24 49.9(8)
C21 C22 C23 C24 -68.7(8)
C22 C23 C24 C25 105.8(12)
C28 C22 C26 O1 -59.9(7)
C21 C22 C26 O1 57.8(7)
C23 C22 C26 O1 179.6(6)
C26 C22 C28 O2 -60.0(8)
C21 C22 C28 O2 -179.7(6)
C23 C22 C28 O2 59.5(8)
C22 C26 O1 C27 165.1(7)
C22 C28 O2 C29 164.3(6)
C8 C7 P C1 -24.3(6)
C12 C7 P C1 163.7(5)
C8 C7 P C13 88.5(5)
C12 C7 P C13 -83.4(5)
C8 C7 P Au -147.6(4)
C12 C7 P Au 40.5(5)
C6 C1 P C7 101.9(6)
C2 C1 P C7 -81.1(5)
C6 C1 P C13 -8.3(6)
C2 C1 P C13 168.8(5)
C6 C1 P Au -131.7(5)
C2 C1 P Au 45.4(5)
C14 C13 P C7 173.5(4)
C18 C13 P C7 0.1(5)
C14 C13 P C1 -74.3(5)
C18 C13 P C1 112.3(5)
C14 C13 P Au 47.6(5)
C18 C13 P Au -125.8(4)
